data_7240835
loop_
_publ_author_name
'Wang, Yi-Jun'
'Wang, Shen-Yu'
'Zhang, Yue'
'Xia, Bin'
'Li, Quan-Wen'
'Wang, Qing-Lun'
'Ma, Yue'

_publ_section_title
;
 Two zinc coordination polymers with photochromic behaviors and
 photo-controlled luminescence property
;
_journal_name_full CrystEngComm
_journal_paper_doi 10.1039/D0CE00725K
_journal_year 2020
_chemical_formula_moiety 'C28 H21 N3 O7 Zn'
_chemical_formula_sum 'C28 H21 N3 O7 Zn'
_chemical_formula_weight 576.85
_space_group_crystal_system monoclinic
_space_group_IT_number 14
_space_group_name_Hall '-P 2yn'
_space_group_name_H-M_alt 'P 1 21/n 1'
_atom_sites_solution_hydrogens geom
_atom_sites_solution_primary iterative
_audit_creation_date 2019-11-22
_audit_creation_method
;
Olex2 1.2
(compiled 2018.05.29 svn.r3508 for OlexSys, GUI svn.r5506)
;
_audit_update_record
;
2020-05-03 deposited with the CCDC.	2020-06-30 downloaded from the CCDC.
;
_cell_angle_alpha 90
_cell_angle_beta 97.27(3)
_cell_angle_gamma 90
_cell_formula_units_Z 4
_cell_length_a 9.6034(19)
_cell_length_b 16.434(3)
_cell_length_c 15.873(3)
_cell_measurement_reflns_used 6102
_cell_measurement_temperature 113(2)
_cell_measurement_theta_max 28.0308
_cell_measurement_theta_min 2.1379
_cell_volume 2485.0(8)
_computing_cell_refinement 'CrystalClear (Rigaku Inc., 2008)'
_computing_data_collection 'CrystalClear (Rigaku Inc., 2008)'
_computing_data_reduction 'CrystalClear (Rigaku Inc., 2008)'
_computing_molecular_graphics 'Olex2 (Dolomanov et al., 2009)'
_computing_publication_material 'Olex2 (Dolomanov et al., 2009)'
_computing_structure_refinement 'olex2.refine (Bourhis et al., 2015)'
_computing_structure_solution 'olex2.solve (Bourhis et al., 2015)'
_diffrn_ambient_temperature 113.15
_diffrn_measured_fraction_theta_full 0.990
_diffrn_measured_fraction_theta_max 0.992
_diffrn_measurement_device_type 'Bruker P4'
_diffrn_measurement_method '\w scans'
_diffrn_radiation_monochromator graphite
_diffrn_radiation_type MoK\a
_diffrn_radiation_wavelength 0.71073
_diffrn_reflns_av_R_equivalents 0.0653
_diffrn_reflns_av_unetI/netI 0.0666
_diffrn_reflns_Laue_measured_fraction_full 0.990
_diffrn_reflns_Laue_measured_fraction_max 0.992
_diffrn_reflns_limit_h_max 12
_diffrn_reflns_limit_h_min -12
_diffrn_reflns_limit_k_max 21
_diffrn_reflns_limit_k_min -19
_diffrn_reflns_limit_l_max 20
_diffrn_reflns_limit_l_min -15
_diffrn_reflns_number 20035
_diffrn_reflns_point_group_measured_fraction_full 0.990
_diffrn_reflns_point_group_measured_fraction_max 0.992
_diffrn_reflns_theta_full 25.242
_diffrn_reflns_theta_max 27.867
_diffrn_reflns_theta_min 1.791
_exptl_absorpt_coefficient_mu 1.043
_exptl_absorpt_correction_T_max 1.0000
_exptl_absorpt_correction_T_min 0.7260
_exptl_absorpt_correction_type none
_exptl_absorpt_process_details crystalclear
_exptl_crystal_colour colourless
_exptl_crystal_colour_primary colourless
_exptl_crystal_density_diffrn 1.542
_exptl_crystal_description block
_exptl_crystal_F_000 1184
_exptl_crystal_size_max 0.12
_exptl_crystal_size_mid 0.11
_exptl_crystal_size_min 0.1
_refine_diff_density_max 0.551
_refine_diff_density_min -0.566
_refine_diff_density_rms 0.082
_refine_ls_extinction_method none
_refine_ls_goodness_of_fit_ref 1.038
_refine_ls_hydrogen_treatment constr
_refine_ls_matrix_type full
_refine_ls_number_parameters 354
_refine_ls_number_reflns 5870
_refine_ls_number_restraints 0
_refine_ls_restrained_S_all 1.038
_refine_ls_R_factor_all 0.0749
_refine_ls_R_factor_gt 0.0540
_refine_ls_shift/su_max 0.001
_refine_ls_shift/su_mean 0.000
_refine_ls_structure_factor_coef Fsqd
_refine_ls_weighting_details 'w=1/[\s^2^(Fo^2^)+(0.0691P)^2^] where P=(Fo^2^+2Fc^2^)/3'
_refine_ls_weighting_scheme calc
_refine_ls_wR_factor_gt 0.1225
_refine_ls_wR_factor_ref 0.1362
_reflns_Friedel_coverage 0.000
_reflns_number_gt 4380
_reflns_number_total 5870
_reflns_threshold_expression 'I > 2\s(I)'
_cod_data_source_file d0ce00725k2.cif
_cod_data_source_block 1
_cod_original_cell_volume 2485.0(9)
_cod_database_code 7240835
_shelx_shelxl_version_number 2018/3
_shelx_space_group_comment
;
The symmetry employed for this shelxl refinement is uniquely defined
by the following loop, which should always be used as a source of
symmetry information in preference to the above space-group names.
They are only intended as comments.
;
_shelx_estimated_absorpt_t_max 0.903
_shelx_estimated_absorpt_t_min 0.885
_olex2_refinement_description
;
1. Fixed Uiso
 At 1.2 times of:
  All C(H) groups, All C(H,H) groups
 At 1.5 times of:
  All C(H,H,H) groups
2.a Secondary CH2 refined with riding coordinates:
 C6(H6a,H6b)
2.b Aromatic/amide H refined with riding coordinates:
 C1(H1), C2(H2), C3(H3), C5(H5), C12(H12), C13(H13), C16(H16), C17(H17),
 C20(H20), C21(H21), C22(H22), C23(H23), C26(H26)
2.c Idealised Me refined as rotating group:
 C27(H27a,H27b,H27c), C28(H28a,H28b,H28c)
;
_olex2_submission_special_instructions 'No special instructions were received'

loop_
_space_group_symop_operation_xyz
'x, y, z'
'-x+1/2, y+1/2, -z+1/2'
'-x, -y, -z'
'x-1/2, -y-1/2, z-1/2'

loop_
_atom_site_label
_atom_site_type_symbol
_atom_site_fract_x
_atom_site_fract_y
_atom_site_fract_z
_atom_site_U_iso_or_equiv
_atom_site_adp_type
_atom_site_occupancy
_atom_site_site_symmetry_order
_atom_site_calc_flag
_atom_site_refinement_flags_posn
_atom_site_refinement_flags_adp
_atom_site_refinement_flags_occupancy
_atom_site_disorder_assembly
_atom_site_disorder_group
Zn1 Zn 0.39646(3) 0.31531(2) 0.55252(2) 0.02753(13) Uani 1 1 d . . . . .
O1 O -0.1410(2) 0.22911(13) 0.40815(15) 0.0443(6) Uani 1 1 d . . . . .
O2 O 0.1945(2) 0.08551(13) 0.29414(15) 0.0459(6) Uani 1 1 d . . . . .
O3 O 0.3467(2) 0.37355(12) 0.65089(13) 0.0404(5) Uani 1 1 d . . . . .
O4 O 0.4047(3) 0.48082(14) 0.58001(14) 0.0483(6) Uani 1 1 d . . . . .
O5 O 0.3507(3) 0.72920(15) 0.92825(16) 0.0522(6) Uani 1 1 d . . . . .
O6 O 0.1230(2) 0.70057(13) 0.91203(15) 0.0400(5) Uani 1 1 d . . . . .
O7 O 0.6021(2) 0.31241(13) 0.55931(15) 0.0436(6) Uani 1 1 d . . . . .
N1 N 0.2984(2) 0.33990(14) 0.43467(14) 0.0271(5) Uani 1 1 d . . . . .
N2 N 0.0209(3) 0.15474(14) 0.34833(15) 0.0323(6) Uani 1 1 d . . . . .
N3 N 0.8182(3) 0.35974(18) 0.5536(2) 0.0554(9) Uani 1 1 d . . . . .
C1 C 0.2935(3) 0.41260(17) 0.39694(18) 0.0333(6) Uani 1 1 d . . . . .
H1 H 0.350735 0.455396 0.422258 0.040 Uiso 1 1 calc R . . . .
C2 C 0.2072(3) 0.42725(19) 0.3220(2) 0.0399(7) Uani 1 1 d . . . . .
H2 H 0.206032 0.479322 0.295964 0.048 Uiso 1 1 calc R . . . .
C3 C 0.1231(3) 0.36572(18) 0.28560(19) 0.0370(7) Uani 1 1 d . . . . .
H3 H 0.062889 0.375323 0.234350 0.044 Uiso 1 1 calc R . . . .
C4 C 0.1262(3) 0.28952(18) 0.32369(17) 0.0289(6) Uani 1 1 d . . . . .
C5 C 0.2174(3) 0.28005(17) 0.39764(17) 0.0296(6) Uani 1 1 d . . . . .
H5 H 0.223043 0.228010 0.423903 0.036 Uiso 1 1 calc R . . . .
C6 C 0.0324(3) 0.22118(18) 0.28692(18) 0.0350(7) Uani 1 1 d . . . . .
H6A H -0.062437 0.243158 0.268086 0.042 Uiso 1 1 calc R . . . .
H6B H 0.069985 0.198921 0.236423 0.042 Uiso 1 1 calc R . . . .
C7 C -0.0722(3) 0.16649(18) 0.40819(19) 0.0343(7) Uani 1 1 d . . . . .
C8 C -0.0834(3) 0.10029(17) 0.47063(18) 0.0314(6) Uani 1 1 d . . . . .
C9 C 0.0043(3) 0.03130(16) 0.46997(17) 0.0294(6) Uani 1 1 d . . . . .
C10 C 0.0994(3) 0.02309(17) 0.40923(19) 0.0310(6) Uani 1 1 d . . . . .
C11 C 0.1106(3) 0.08838(18) 0.34583(19) 0.0341(7) Uani 1 1 d . . . . .
C12 C -0.1766(3) 0.10633(18) 0.5290(2) 0.0367(7) Uani 1 1 d . . . . .
H12 H -0.235973 0.152577 0.528710 0.044 Uiso 1 1 calc R . . . .
C13 C 0.1846(3) -0.04430(19) 0.4107(2) 0.0368(7) Uani 1 1 d . . . . .
H13 H 0.249632 -0.049023 0.370605 0.044 Uiso 1 1 calc R . . . .
C14 C 0.3607(3) 0.45000(18) 0.64306(17) 0.0316(6) Uani 1 1 d . . . . .
C15 C 0.3260(3) 0.50457(17) 0.71386(17) 0.0310(6) Uani 1 1 d . . . . .
C16 C 0.3919(3) 0.57839(19) 0.7200(2) 0.0406(7) Uani 1 1 d . . . . .
H16 H 0.454926 0.591919 0.680627 0.049 Uiso 1 1 calc R . . . .
C17 C 0.3686(3) 0.63442(19) 0.7829(2) 0.0406(7) Uani 1 1 d . . . . .
H17 H 0.419799 0.684030 0.787322 0.049 Uiso 1 1 calc R . . . .
C18 C 0.2738(3) 0.61920(17) 0.83801(18) 0.0321(6) Uani 1 1 d . . . . .
C19 C 0.2001(3) 0.54309(18) 0.83403(17) 0.0300(6) Uani 1 1 d . . . . .
C20 C 0.1012(3) 0.52381(19) 0.89022(18) 0.0365(7) Uani 1 1 d . . . . .
H20 H 0.079993 0.563101 0.930620 0.044 Uiso 1 1 calc R . . . .
C21 C 0.0357(3) 0.4499(2) 0.8874(2) 0.0421(8) Uani 1 1 d . . . . .
H21 H -0.030002 0.438293 0.925722 0.050 Uiso 1 1 calc R . . . .
C22 C 0.0651(3) 0.3912(2) 0.8283(2) 0.0436(8) Uani 1 1 d . . . . .
H22 H 0.019571 0.339813 0.826964 0.052 Uiso 1 1 calc R . . . .
C23 C 0.1592(3) 0.40731(19) 0.77223(19) 0.0362(7) Uani 1 1 d . . . . .
H23 H 0.177943 0.366855 0.732419 0.043 Uiso 1 1 calc R . . . .
C24 C 0.2293(3) 0.48378(17) 0.77279(17) 0.0290(6) Uani 1 1 d . . . . .
C25 C 0.2494(3) 0.68732(18) 0.8984(2) 0.0359(7) Uani 1 1 d . . . . .
C26 C 0.6852(3) 0.3538(2) 0.5247(2) 0.0446(8) Uani 1 1 d . . . . .
H26 H 0.651017 0.382907 0.474620 0.054 Uiso 1 1 calc R . . . .
C27 C 0.8755(5) 0.3158(3) 0.6314(3) 0.0909(18) Uani 1 1 d . . . . .
H27A H 0.914798 0.355032 0.674504 0.136 Uiso 1 1 calc GR . . . .
H27B H 0.949384 0.278499 0.618368 0.136 Uiso 1 1 calc GR . . . .
H27C H 0.800294 0.284855 0.652952 0.136 Uiso 1 1 calc GR . . . .
C28 C 0.9164(5) 0.4044(3) 0.5103(5) 0.113(2) Uani 1 1 d . . . . .
H28A H 0.870408 0.422001 0.454633 0.170 Uiso 1 1 calc GR . . . .
H28B H 0.996584 0.369453 0.502638 0.170 Uiso 1 1 calc GR . . . .
H28C H 0.949328 0.452185 0.544008 0.170 Uiso 1 1 calc GR . . . .

loop_
_atom_site_aniso_label
_atom_site_aniso_U_11
_atom_site_aniso_U_22
_atom_site_aniso_U_33
_atom_site_aniso_U_23
_atom_site_aniso_U_13
_atom_site_aniso_U_12
Zn1 0.02872(19) 0.0316(2) 0.02150(19) -0.00121(13) 0.00001(13) -0.00286(13)
O1 0.0457(13) 0.0352(12) 0.0504(14) 0.0060(10) -0.0001(11) 0.0009(10)
O2 0.0536(14) 0.0473(14) 0.0385(13) 0.0033(10) 0.0123(11) -0.0034(11)
O3 0.0590(14) 0.0340(12) 0.0290(11) -0.0004(9) 0.0085(10) 0.0070(10)
O4 0.0694(16) 0.0446(13) 0.0335(12) -0.0036(10) 0.0174(12) -0.0082(12)
O5 0.0514(14) 0.0566(15) 0.0484(14) -0.0225(12) 0.0059(12) -0.0038(12)
O6 0.0414(12) 0.0379(12) 0.0418(13) -0.0030(10) 0.0092(10) 0.0075(10)
O7 0.0315(11) 0.0458(14) 0.0522(15) 0.0104(11) -0.0004(11) -0.0024(10)
N1 0.0305(12) 0.0282(12) 0.0220(11) -0.0003(9) 0.0014(10) -0.0032(10)
N2 0.0395(13) 0.0278(12) 0.0272(12) -0.0005(10) -0.0055(11) -0.0098(11)
N3 0.0312(14) 0.0445(17) 0.091(3) -0.0201(17) 0.0101(16) -0.0061(13)
C1 0.0402(16) 0.0297(15) 0.0305(15) -0.0010(12) 0.0065(13) -0.0093(13)
C2 0.0511(19) 0.0305(16) 0.0360(17) 0.0105(13) -0.0024(15) -0.0065(14)
C3 0.0427(17) 0.0379(17) 0.0282(15) 0.0109(13) -0.0039(13) -0.0041(14)
C4 0.0328(14) 0.0308(15) 0.0221(14) 0.0018(11) -0.0002(12) -0.0018(12)
C5 0.0388(16) 0.0249(14) 0.0241(14) 0.0018(11) -0.0002(12) -0.0041(12)
C6 0.0430(17) 0.0336(16) 0.0258(15) 0.0057(12) -0.0058(13) -0.0081(14)
C7 0.0348(15) 0.0293(16) 0.0355(17) -0.0011(12) -0.0080(13) -0.0078(13)
C8 0.0340(15) 0.0270(15) 0.0310(15) -0.0012(12) -0.0040(13) -0.0083(12)
C9 0.0342(14) 0.0247(14) 0.0261(14) -0.0025(11) -0.0078(12) -0.0074(12)
C10 0.0321(14) 0.0285(15) 0.0305(15) -0.0003(12) -0.0032(12) -0.0072(12)
C11 0.0392(16) 0.0311(16) 0.0300(15) -0.0028(12) -0.0036(13) -0.0091(13)
C12 0.0384(16) 0.0291(15) 0.0419(18) -0.0011(13) 0.0023(14) -0.0001(13)
C13 0.0394(16) 0.0345(16) 0.0369(17) -0.0011(13) 0.0062(14) -0.0056(14)
C14 0.0340(15) 0.0364(16) 0.0229(14) -0.0005(12) -0.0019(12) 0.0014(13)
C15 0.0331(15) 0.0352(16) 0.0235(14) -0.0027(12) -0.0014(12) 0.0017(13)
C16 0.0472(18) 0.0449(19) 0.0314(16) -0.0063(14) 0.0110(14) -0.0067(15)
C17 0.0488(18) 0.0365(17) 0.0369(17) -0.0055(14) 0.0068(15) -0.0044(15)
C18 0.0347(15) 0.0340(16) 0.0261(15) -0.0013(12) -0.0019(12) 0.0055(12)
C19 0.0288(14) 0.0380(16) 0.0219(13) 0.0027(12) -0.0017(11) 0.0093(12)
C20 0.0433(17) 0.0419(18) 0.0237(14) 0.0007(12) 0.0015(13) 0.0113(14)
C21 0.0418(17) 0.055(2) 0.0313(16) 0.0069(15) 0.0107(14) -0.0009(16)
C22 0.0457(18) 0.0471(19) 0.0373(18) -0.0005(15) 0.0022(15) -0.0084(15)
C23 0.0344(15) 0.0434(18) 0.0304(16) -0.0050(13) 0.0029(13) 0.0001(14)
C24 0.0273(13) 0.0352(15) 0.0229(14) -0.0002(11) -0.0033(11) 0.0037(12)
C25 0.0428(17) 0.0359(17) 0.0283(15) -0.0014(13) 0.0021(14) 0.0045(14)
C26 0.0351(16) 0.0343(17) 0.063(2) 0.0082(16) 0.0028(16) -0.0031(14)
C27 0.045(2) 0.144(5) 0.077(3) -0.014(3) -0.017(2) 0.009(3)
C28 0.055(3) 0.068(3) 0.225(7) 0.003(4) 0.054(4) -0.026(2)

loop_
_atom_type_symbol
_atom_type_description
_atom_type_scat_dispersion_real
_atom_type_scat_dispersion_imag
_atom_type_scat_source
C C 0.0033 0.0016 'International Tables Vol C Tables 4.2.6.8 and 6.1.1.4'
H H 0.0000 0.0000 'International Tables Vol C Tables 4.2.6.8 and 6.1.1.4'
N N 0.0061 0.0033 'International Tables Vol C Tables 4.2.6.8 and 6.1.1.4'
O O 0.0106 0.0060 'International Tables Vol C Tables 4.2.6.8 and 6.1.1.4'
Zn Zn 0.2839 1.4301 'International Tables Vol C Tables 4.2.6.8 and 6.1.1.4'

loop_
_geom_angle_atom_site_label_1
_geom_angle_atom_site_label_2
_geom_angle_atom_site_label_3
_geom_angle
_geom_angle_site_symmetry_1
_geom_angle_site_symmetry_3
_geom_angle_publ_flag
O3 Zn1 O6 101.46(9) . 2_546 ?
O3 Zn1 O7 108.41(10) . . ?
O3 Zn1 N1 120.74(9) . . ?
O6 Zn1 N1 113.71(9) 2_546 . ?
O7 Zn1 O6 95.27(9) . 2_546 ?
O7 Zn1 N1 113.70(10) . . ?
C14 O3 Zn1 111.63(18) . . ?
C25 O6 Zn1 109.63(19) . 2_556 ?
C26 O7 Zn1 131.8(2) . . ?
C1 N1 Zn1 125.39(19) . . ?
C1 N1 C5 118.3(2) . . ?
C5 N1 Zn1 115.73(18) . . ?
C7 N2 C6 117.0(2) . . ?
C11 N2 C6 117.5(3) . . ?
C11 N2 C7 125.3(2) . . ?
C26 N3 C27 120.2(3) . . ?
C26 N3 C28 122.8(4) . . ?
C28 N3 C27 116.9(4) . . ?
N1 C1 H1 119.1 . . ?
N1 C1 C2 121.7(3) . . ?
C2 C1 H1 119.1 . . ?
C1 C2 H2 120.3 . . ?
C3 C2 C1 119.3(3) . . ?
C3 C2 H2 120.3 . . ?
C2 C3 H3 120.0 . . ?
C2 C3 C4 120.0(3) . . ?
C4 C3 H3 120.0 . . ?
C3 C4 C6 121.6(2) . . ?
C5 C4 C3 116.6(3) . . ?
C5 C4 C6 121.8(3) . . ?
N1 C5 C4 124.0(3) . . ?
N1 C5 H5 118.0 . . ?
C4 C5 H5 118.0 . . ?
N2 C6 C4 112.7(2) . . ?
N2 C6 H6A 109.1 . . ?
N2 C6 H6B 109.1 . . ?
C4 C6 H6A 109.1 . . ?
C4 C6 H6B 109.1 . . ?
H6A C6 H6B 107.8 . . ?
O1 C7 N2 120.5(3) . . ?
O1 C7 C8 122.1(3) . . ?
N2 C7 C8 117.3(3) . . ?
C9 C8 C7 119.3(3) . . ?
C12 C8 C7 120.4(3) . . ?
C12 C8 C9 120.2(3) . . ?
C8 C9 C10 121.2(3) . . ?
C9 C9 C8 119.6(3) 3_556 . ?
C9 C9 C10 119.2(3) 3_556 . ?
C9 C10 C11 120.1(3) . . ?
C13 C10 C9 119.9(3) . . ?
C13 C10 C11 120.0(3) . . ?
O2 C11 N2 120.8(3) . . ?
O2 C11 C10 122.6(3) . . ?
N2 C11 C10 116.6(3) . . ?
C8 C12 H12 119.9 . . ?
C8 C12 C13 120.3(3) . 3_556 ?
C13 C12 H12 119.9 3_556 . ?
C10 C13 C12 120.8(3) . 3_556 ?
C10 C13 H13 119.6 . . ?
C12 C13 H13 119.6 3_556 . ?
O3 C14 C15 118.6(3) . . ?
O4 C14 O3 122.2(3) . . ?
O4 C14 C15 119.2(3) . . ?
C16 C15 C14 116.0(3) . . ?
C16 C15 C24 119.7(3) . . ?
C24 C15 C14 124.4(3) . . ?
C15 C16 H16 119.3 . . ?
C15 C16 C17 121.5(3) . . ?
C17 C16 H16 119.3 . . ?
C16 C17 H17 119.4 . . ?
C18 C17 C16 121.2(3) . . ?
C18 C17 H17 119.4 . . ?
C17 C18 C19 119.8(3) . . ?
C17 C18 C25 116.2(3) . . ?
C19 C18 C25 123.9(3) . . ?
C20 C19 C18 122.2(3) . . ?
C20 C19 C24 118.7(3) . . ?
C24 C19 C18 119.1(3) . . ?
C19 C20 H20 119.3 . . ?
C21 C20 C19 121.3(3) . . ?
C21 C20 H20 119.3 . . ?
C20 C21 H21 119.9 . . ?
C20 C21 C22 120.3(3) . . ?
C22 C21 H21 119.9 . . ?
C21 C22 H22 119.8 . . ?
C23 C22 C21 120.5(3) . . ?
C23 C22 H22 119.8 . . ?
C22 C23 H23 119.5 . . ?
C22 C23 C24 121.0(3) . . ?
C24 C23 H23 119.5 . . ?
C19 C24 C15 118.6(3) . . ?
C23 C24 C15 123.2(3) . . ?
C23 C24 C19 118.2(3) . . ?
O5 C25 O6 124.0(3) . . ?
O5 C25 C18 118.5(3) . . ?
O6 C25 C18 117.4(3) . . ?
O7 C26 N3 123.1(3) . . ?
O7 C26 H26 118.5 . . ?
N3 C26 H26 118.5 . . ?
N3 C27 H27A 109.5 . . ?
N3 C27 H27B 109.5 . . ?
N3 C27 H27C 109.5 . . ?
H27A C27 H27B 109.5 . . ?
H27A C27 H27C 109.5 . . ?
H27B C27 H27C 109.5 . . ?
N3 C28 H28A 109.5 . . ?
N3 C28 H28B 109.5 . . ?
N3 C28 H28C 109.5 . . ?
H28A C28 H28B 109.5 . . ?
H28A C28 H28C 109.5 . . ?
H28B C28 H28C 109.5 . . ?

loop_
_geom_bond_atom_site_label_1
_geom_bond_atom_site_label_2
_geom_bond_distance
_geom_bond_site_symmetry_2
_geom_bond_publ_flag
Zn1 O3 1.942(2) . ?
Zn1 O6 1.983(2) 2_546 ?
Zn1 O7 1.965(2) . ?
Zn1 N1 2.026(2) . ?
O1 C7 1.223(4) . ?
O2 C11 1.221(4) . ?
O3 C14 1.271(3) . ?
O4 C14 1.243(4) . ?
O5 C25 1.237(4) . ?
O6 C25 1.278(4) . ?
O7 C26 1.230(4) . ?
N1 C1 1.335(3) . ?
N1 C5 1.343(4) . ?
N2 C6 1.477(4) . ?
N2 C7 1.398(4) . ?
N2 C11 1.394(4) . ?
N3 C26 1.304(4) . ?
N3 C27 1.475(6) . ?
N3 C28 1.438(5) . ?
C1 H1 0.9500 . ?
C1 C2 1.381(4) . ?
C2 H2 0.9500 . ?
C2 C3 1.375(4) . ?
C3 H3 0.9500 . ?
C3 C4 1.389(4) . ?
C4 C5 1.381(4) . ?
C4 C6 1.510(4) . ?
C5 H5 0.9500 . ?
C6 H6A 0.9900 . ?
C6 H6B 0.9900 . ?
C7 C8 1.485(4) . ?
C8 C9 1.413(4) . ?
C8 C12 1.371(4) . ?
C9 C9 1.412(5) 3_556 ?
C9 C10 1.416(4) . ?
C10 C11 1.484(4) . ?
C10 C13 1.375(4) . ?
C12 H12 0.9500 . ?
C12 C13 1.407(4) 3_556 ?
C13 H13 0.9500 . ?
C14 C15 1.507(4) . ?
C15 C16 1.366(4) . ?
C15 C24 1.440(4) . ?
C16 H16 0.9500 . ?
C16 C17 1.396(4) . ?
C17 H17 0.9500 . ?
C17 C18 1.364(4) . ?
C18 C19 1.435(4) . ?
C18 C25 1.511(4) . ?
C19 C20 1.419(4) . ?
C19 C24 1.429(4) . ?
C20 H20 0.9500 . ?
C20 C21 1.366(5) . ?
C21 H21 0.9500 . ?
C21 C22 1.399(5) . ?
C22 H22 0.9500 . ?
C22 C23 1.372(4) . ?
C23 H23 0.9500 . ?
C23 C24 1.425(4) . ?
C26 H26 0.9500 . ?
C27 H27A 0.9800 . ?
C27 H27B 0.9800 . ?
C27 H27C 0.9800 . ?
C28 H28A 0.9800 . ?
C28 H28B 0.9800 . ?
C28 H28C 0.9800 . ?

loop_
_geom_torsion_atom_site_label_1
_geom_torsion_atom_site_label_2
_geom_torsion_atom_site_label_3
_geom_torsion_atom_site_label_4
_geom_torsion
_geom_torsion_site_symmetry_1
_geom_torsion_site_symmetry_2
_geom_torsion_site_symmetry_3
_geom_torsion_site_symmetry_4
_geom_torsion_publ_flag
Zn1 O3 C14 O4 -1.8(4) . . . . ?
Zn1 O3 C14 C15 179.86(19) . . . . ?
Zn1 O6 C25 O5 21.4(4) 2_556 . . . ?
Zn1 O6 C25 C18 -154.9(2) 2_556 . . . ?
Zn1 O7 C26 N3 159.7(3) . . . . ?
Zn1 N1 C1 C2 -170.1(2) . . . . ?
Zn1 N1 C5 C4 169.8(2) . . . . ?
O1 C7 C8 C9 -176.8(3) . . . . ?
O1 C7 C8 C12 2.4(4) . . . . ?
O3 C14 C15 C16 154.9(3) . . . . ?
O3 C14 C15 C24 -25.7(4) . . . . ?
O4 C14 C15 C16 -23.5(4) . . . . ?
O4 C14 C15 C24 155.9(3) . . . . ?
N1 C1 C2 C3 0.6(5) . . . . ?
N2 C7 C8 C9 3.3(4) . . . . ?
N2 C7 C8 C12 -177.4(3) . . . . ?
C1 N1 C5 C4 -1.6(4) . . . . ?
C1 C2 C3 C4 -0.5(5) . . . . ?
C2 C3 C4 C5 -0.6(4) . . . . ?
C2 C3 C4 C6 178.2(3) . . . . ?
C3 C4 C5 N1 1.7(4) . . . . ?
C3 C4 C6 N2 -163.2(3) . . . . ?
C5 N1 C1 C2 0.4(4) . . . . ?
C5 C4 C6 N2 15.5(4) . . . . ?
C6 N2 C7 O1 0.7(4) . . . . ?
C6 N2 C7 C8 -179.5(2) . . . . ?
C6 N2 C11 O2 -0.5(4) . . . . ?
C6 N2 C11 C10 178.8(2) . . . . ?
C6 C4 C5 N1 -177.1(3) . . . . ?
C7 N2 C6 C4 80.3(3) . . . . ?
C7 N2 C11 O2 -175.6(3) . . . . ?
C7 N2 C11 C10 3.7(4) . . . . ?
C7 C8 C9 C9 179.0(3) . . . 3_556 ?
C7 C8 C9 C10 -1.9(4) . . . . ?
C7 C8 C12 C13 -178.6(3) . . . 3_556 ?
C8 C9 C10 C11 1.3(4) . . . . ?
C8 C9 C10 C13 179.2(3) . . . . ?
C9 C8 C12 C13 0.7(4) . . . 3_556 ?
C9 C9 C10 C11 -179.7(3) 3_556 . . . ?
C9 C9 C10 C13 -1.7(4) 3_556 . . . ?
C9 C10 C11 O2 177.3(3) . . . . ?
C9 C10 C11 N2 -2.0(4) . . . . ?
C9 C10 C13 C12 1.3(4) . . . 3_556 ?
C11 N2 C6 C4 -95.2(3) . . . . ?
C11 N2 C7 O1 175.8(3) . . . . ?
C11 N2 C7 C8 -4.4(4) . . . . ?
C11 C10 C13 C12 179.3(3) . . . 3_556 ?
C12 C8 C9 C9 -0.3(5) . . . 3_556 ?
C12 C8 C9 C10 178.8(3) . . . . ?
C13 C10 C11 O2 -0.6(4) . . . . ?
C13 C10 C11 N2 -179.9(3) . . . . ?
C14 C15 C16 C17 180.0(3) . . . . ?
C14 C15 C24 C19 -176.5(2) . . . . ?
C14 C15 C24 C23 2.4(4) . . . . ?
C15 C16 C17 C18 -3.3(5) . . . . ?
C16 C15 C24 C19 2.8(4) . . . . ?
C16 C15 C24 C23 -178.2(3) . . . . ?
C16 C17 C18 C19 2.5(5) . . . . ?
C16 C17 C18 C25 -175.1(3) . . . . ?
C17 C18 C19 C20 179.5(3) . . . . ?
C17 C18 C19 C24 1.0(4) . . . . ?
C17 C18 C25 O5 -37.7(4) . . . . ?
C17 C18 C25 O6 138.9(3) . . . . ?
C18 C19 C20 C21 -177.7(3) . . . . ?
C18 C19 C24 C15 -3.6(4) . . . . ?
C18 C19 C24 C23 177.5(2) . . . . ?
C19 C18 C25 O5 144.8(3) . . . . ?
C19 C18 C25 O6 -38.7(4) . . . . ?
C19 C20 C21 C22 -0.1(5) . . . . ?
C20 C19 C24 C15 177.8(3) . . . . ?
C20 C19 C24 C23 -1.2(4) . . . . ?
C20 C21 C22 C23 -0.4(5) . . . . ?
C21 C22 C23 C24 0.1(5) . . . . ?
C22 C23 C24 C15 -178.3(3) . . . . ?
C22 C23 C24 C19 0.7(4) . . . . ?
C24 C15 C16 C17 0.6(5) . . . . ?
C24 C19 C20 C21 0.9(4) . . . . ?
C25 C18 C19 C20 -3.1(4) . . . . ?
C25 C18 C19 C24 178.4(2) . . . . ?
C27 N3 C26 O7 -0.2(6) . . . . ?
C28 N3 C26 O7 176.3(4) . . . . ?
